data_8100114
loop_
_publ_author_name
'Peters, K.'
'Peters, E.-M.'
'Klein, I.'
'Spitzner, D.'

_publ_section_title
;
Crystal structure of 3-chloro-6-ethyl-5-hydroxy-7-methoxy-1,4-naphthoquinone, 
C~13~H~11~ClO~4~
;
_journal_issue 3
_journal_name_full 'Zeitschrift f\"ur Kristallographie - New Crystal Structures'
_journal_page_first 241
_journal_page_last 242
_journal_volume 219
_journal_year 2004
_chemical_formula_moiety (C10H2)(C3O4Cl)
_chemical_formula_sum 'C13 H11 Cl O4'
_chemical_formula_weight 266.67
_space_group_IT_number 14
_symmetry_cell_setting monoclinic
_symmetry_space_group_name_Hall '-P 2ybc'
_symmetry_space_group_name_H-M 'P 1 21/c 1'
_cell_angle_alpha 90.00
_cell_angle_beta 91.870(10)
_cell_angle_gamma 90.00
_cell_formula_units_Z 4
_cell_length_a 11.322(2)
_cell_length_b 5.255(1)
_cell_length_c 19.718(2)
_cell_measurement_temperature 293(2)
_cell_volume 1172.5(3)
_diffrn_ambient_temperature 293(2)
_exptl_crystal_density_diffrn 1.511
_cod_original_sg_symbol_H-M 'P 21/c'
_cod_database_code 8100114

loop_
_symmetry_equiv_pos_as_xyz
'x, y, z'
'-x, y+1/2, -z+1/2'
'-x, -y, -z'
'x, -y-1/2, z-1/2'

loop_
_atom_site_label
_atom_site_type_symbol
_atom_site_fract_x
_atom_site_fract_y
_atom_site_fract_z
_atom_site_U_iso_or_equiv
_atom_site_adp_type
_atom_site_occupancy
_atom_site_symmetry_multiplicity
_atom_site_Wyckoff_symbol
_atom_site_calc_flag
_atom_site_refinement_flags
_atom_site_disorder_assembly
_atom_site_disorder_group
Cl1 Cl 0.29636(7) 0.08939(18) 0.79931(4) 0.0575(3) Uani 1 4 e d . . .
C1 C 0.3988(2) 0.2772(6) 0.84133(14) 0.0395(7) Uani 1 4 e d . . .
C2 C 0.5255(3) 0.2133(6) 0.83064(14) 0.0393(7) Uani 1 4 e d . . .
O2 O 0.5507(2) 0.0321(4) 0.79434(11) 0.0523(6) Uani 1 4 e d . . .
C3 C 0.6140(2) 0.3716(5) 0.86538(13) 0.0356(6) Uani 1 4 e d . . .
C4 C 0.7356(2) 0.3290(6) 0.85668(14) 0.0386(7) Uani 1 4 e d . . .
O4 O 0.7734(2) 0.1415(5) 0.81582(11) 0.0523(6) Uani 1 4 e d . . .
H4 H 0.708(3) 0.059(8) 0.801(2) 0.076(13) Uiso 1 4 e d . . .
C5 C 0.8216(2) 0.4771(6) 0.89017(14) 0.0398(7) Uani 1 4 e d . . .
C6 C 0.7838(2) 0.6689(6) 0.93335(14) 0.0391(7) Uani 1 4 e d . . .
O6 O 0.87182(17) 0.8031(5) 0.96596(11) 0.0511(6) Uani 1 4 e d . . .
C7 C 0.6637(2) 0.7189(6) 0.94209(14) 0.0374(6) Uani 1 4 e d . . .
H7 H 0.6403 0.8492 0.9706 0.080 Uiso 1 4 e calc R . .
C8 C 0.5812(2) 0.5721(6) 0.90777(13) 0.0349(6) Uani 1 4 e d . . .
C9 C 0.4538(2) 0.6311(6) 0.91562(14) 0.0383(7) Uani 1 4 e d . . .
O9 O 0.42187(18) 0.8103(5) 0.94941(13) 0.0598(7) Uani 1 4 e d . . .
C10 C 0.3668(2) 0.4686(6) 0.88012(15) 0.0427(7) Uani 1 4 e d . . .
H10 H 0.2868 0.5011 0.8850 0.080 Uiso 1 4 e calc R . .
C11 C 0.9510(2) 0.4321(7) 0.87908(17) 0.0514(8) Uani 1 4 e d . . .
H11A H 0.9627 0.2555 0.8666 0.080 Uiso 1 4 e calc R . .
H11B H 0.9954 0.4632 0.9212 0.080 Uiso 1 4 e calc R . .
C12 C 0.9982(3) 0.6030(9) 0.8238(2) 0.0706(11) Uani 1 4 e d . . .
H12A H 1.0807 0.5689 0.8185 0.080 Uiso 1 4 e calc R . .
H12B H 0.9879 0.7780 0.8362 0.080 Uiso 1 4 e calc R . .
H12C H 0.9558 0.5698 0.7817 0.080 Uiso 1 4 e calc R . .
C13 C 0.8398(3) 0.9851(6) 1.01514(16) 0.0485(8) Uani 1 4 e d . . .
H13A H 0.9099 1.0596 1.0354 0.080 Uiso 1 4 e calc R . .
H13B H 0.7954 0.9033 1.0496 0.080 Uiso 1 4 e calc R . .
H13C H 0.7925 1.1158 0.9937 0.080 Uiso 1 4 e calc R . .

loop_
_atom_site_aniso_label
_atom_site_aniso_U_11
_atom_site_aniso_U_22
_atom_site_aniso_U_33
_atom_site_aniso_U_23
_atom_site_aniso_U_13
_atom_site_aniso_U_12
Cl1 0.0550(5) 0.0636(6) 0.0533(5) -0.0135(4) -0.0089(4) -0.0162(4)
C1 0.0404(15) 0.0417(17) 0.0360(15) 0.0028(14) -0.0054(12) -0.0060(13)
C2 0.0517(17) 0.0345(16) 0.0314(14) 0.0026(13) -0.0035(13) -0.0024(14)
O2 0.0614(13) 0.0449(14) 0.0502(13) -0.0138(11) -0.0048(10) 0.0037(11)
C3 0.0375(14) 0.0372(16) 0.0320(14) 0.0036(12) -0.0023(11) 0.0030(12)
C4 0.0441(16) 0.0376(16) 0.0340(15) 0.0003(13) 0.0018(12) 0.0078(13)
O4 0.0519(13) 0.0517(15) 0.0532(14) -0.0122(11) 0.0019(11) 0.0145(12)
C5 0.0388(14) 0.0443(18) 0.0361(15) 0.0028(14) -0.0007(12) 0.0072(13)
C6 0.0332(14) 0.0451(18) 0.0387(15) 0.0033(14) -0.0033(12) 0.0015(13)
O6 0.0319(10) 0.0659(15) 0.0551(13) -0.0176(12) -0.0024(9) -0.0023(10)
C7 0.0348(14) 0.0428(16) 0.0343(15) -0.0023(13) -0.0011(11) 0.0026(13)
C8 0.0330(13) 0.0385(16) 0.0331(13) 0.0004(13) -0.0001(10) 0.0035(13)
C9 0.0383(15) 0.0397(18) 0.0368(15) -0.0040(14) -0.0004(12) -0.0001(13)
O9 0.0383(11) 0.0679(17) 0.0735(16) -0.0317(14) 0.0036(11) 0.0022(11)
C10 0.0355(14) 0.0465(19) 0.0460(17) -0.0004(15) -0.0027(13) -0.0043(13)
C11 0.0354(15) 0.061(2) 0.0577(19) -0.0065(18) -0.0022(13) 0.0122(15)
C12 0.0470(19) 0.095(3) 0.071(2) -0.001(2) 0.0154(17) 0.008(2)
C13 0.0391(15) 0.055(2) 0.0507(19) -0.0070(16) -0.0024(13) -0.0052(15)

loop_
_geom_bond_atom_site_label_1
_geom_bond_atom_site_label_2
_geom_bond_distance
_geom_bond_site_symmetry_2
_geom_bond_publ_flag
Cl1 C1 1.715(3) . ?
C1 C10 1.321(4) . ?
C1 C2 1.495(4) . ?
C2 O2 1.231(3) . ?
C2 C3 1.456(4) . ?
O2 H4 1.79(4) . ?
C3 C8 1.402(4) . ?
C3 C4 1.411(4) . ?
C4 O4 1.351(3) . ?
C4 C5 1.395(4) . ?
O4 H4 0.90(4) . ?
C5 C6 1.395(4) . ?
C5 C11 1.507(4) . ?
C6 O6 1.365(3) . ?
C6 C7 1.401(4) . ?
O6 C13 1.418(4) . ?
C7 C8 1.373(4) . ?
C7 H7 0.9300 . ?
C8 C9 1.488(4) . ?
C9 O9 1.216(3) . ?
C9 C10 1.465(4) . ?
C10 H10 0.9300 . ?
C11 C12 1.523(5) . ?
C11 H11A 0.9700 . ?
C11 H11B 0.9700 . ?
C12 H12A 0.9600 . ?
C12 H12B 0.9600 . ?
C12 H12C 0.9600 . ?
C13 H13A 0.9600 . ?
C13 H13B 0.9600 . ?
C13 H13C 0.9600 . ?

loop_
_cod_related_entry_id
_cod_related_entry_database
_cod_related_entry_code
1 ChemSpider 21122509
